data_2227452
loop_
_publ_author_name
'Bruni, Bruno'
'Coran, Silvia A.'
'Bartolucci, Gianluca'
'Di Vaira, Massimo'

_publ_section_title
;
 4-Amino-<i>N</i>-(3-methoxypyrazin-2-yl)benzenesulfonamide
;
_journal_coeditor_code FL2318
_journal_issue 10
_journal_name_full 'Acta Crystallographica Section E'
_journal_page_first o2663
_journal_paper_doi 10.1107/S1600536810038158
_journal_volume 66
_journal_year 2010
_chemical_formula_iupac 'C11 H12 N4 O3 S'
_chemical_formula_moiety 'C11 H12 N4 O3 S'
_chemical_formula_sum 'C11 H12 N4 O3 S'
_chemical_formula_weight 280.31
_chemical_name_systematic
;
4-Amino-<i>N</i>-(3-methoxypyrazin-2-yl)benzenesulfonamide
;
_space_group_IT_number 61
_symmetry_cell_setting orthorhombic
_symmetry_space_group_name_Hall '-P 2ac 2ab'
_symmetry_space_group_name_H-M 'P b c a'
_atom_sites_solution_hydrogens geom
_atom_sites_solution_primary direct
_atom_sites_solution_secondary difmap
_audit_creation_method SHELXL-97
_cell_angle_alpha 90.00
_cell_angle_beta 90.00
_cell_angle_gamma 90.00
_cell_formula_units_Z 8
_cell_length_a 10.7589(2)
_cell_length_b 9.5652(2)
_cell_length_c 24.5586(4)
_cell_measurement_reflns_used 4106
_cell_measurement_temperature 150(2)
_cell_measurement_theta_max 71.10
_cell_measurement_theta_min 4.48
_cell_volume 2527.35(8)
_computing_cell_refinement 'CrysAlis Pro CCD (Oxford Diffraction, 2006)'
_computing_data_collection 'CrysAlis Pro CCD (Oxford Diffraction, 2006)'
_computing_data_reduction 'CrysAlis Pro RED (Oxford Diffraction, 2006)'
_computing_molecular_graphics 'ORTEP-3 (Farrugia, 1997) and PLATON (Spek, 2009)'
_computing_publication_material 'SHELXL97 (Sheldrick, 2008), WinGX (Farrugia, 1999) and PARST (Nardelli, 1995)'
_computing_structure_refinement 'SHELXL97 (Sheldrick, 2008)'
_computing_structure_solution 'SIR2004 (Burla <i>et al.</i>, 2005)'
_diffrn_ambient_temperature 150(2)
_diffrn_detector_area_resol_mean 8.1241
_diffrn_measured_fraction_theta_full 0.971
_diffrn_measured_fraction_theta_max 0.971
_diffrn_measurement_device_type 'Oxford Diffraction Xcalibur PX Ultra CCD'
_diffrn_measurement_method \w
_diffrn_radiation_monochromator 'Oxford Diffraction, Enhance ULTRA assembly'
_diffrn_radiation_source 'fine-focus sealed tube'
_diffrn_radiation_type CuK\a
_diffrn_radiation_wavelength 1.54180
_diffrn_reflns_av_R_equivalents 0.0156
_diffrn_reflns_av_sigmaI/netI 0.0155
_diffrn_reflns_limit_h_max 12
_diffrn_reflns_limit_h_min -8
_diffrn_reflns_limit_k_max 11
_diffrn_reflns_limit_k_min -7
_diffrn_reflns_limit_l_max 29
_diffrn_reflns_limit_l_min -28
_diffrn_reflns_number 5771
_diffrn_reflns_theta_full 71.21
_diffrn_reflns_theta_max 71.21
_diffrn_reflns_theta_min 5.47
_diffrn_standards_number 0
_exptl_absorpt_coefficient_mu 2.396
_exptl_absorpt_correction_T_max 1.000
_exptl_absorpt_correction_T_min 0.477
_exptl_absorpt_correction_type multi-scan
_exptl_absorpt_process_details '(ABSPACK; Oxford Diffraction, 2006)'
_exptl_crystal_colour colourless
_exptl_crystal_density_diffrn 1.473
_exptl_crystal_density_method 'not measured'
_exptl_crystal_description 'elongated prism'
_exptl_crystal_F_000 1168
_exptl_crystal_size_max 0.60
_exptl_crystal_size_mid 0.10
_exptl_crystal_size_min 0.10
_refine_diff_density_max 0.286
_refine_diff_density_min -0.406
_refine_ls_extinction_coef 0.00110(16)
_refine_ls_extinction_expression Fc^*^=kFc[1+0.001xFc^2^\l^3^/sin(2\q)]^-1/4^
_refine_ls_extinction_method 'SHELXL97 (Sheldrick, 2008)'
_refine_ls_goodness_of_fit_ref 1.140
_refine_ls_hydrogen_treatment mixed
_refine_ls_matrix_type full
_refine_ls_number_parameters 184
_refine_ls_number_reflns 2373
_refine_ls_number_restraints 0
_refine_ls_restrained_S_all 1.140
_refine_ls_R_factor_all 0.0371
_refine_ls_R_factor_gt 0.0318
_refine_ls_shift/su_max 0.001
_refine_ls_shift/su_mean 0.000
_refine_ls_structure_factor_coef Fsqd
_refine_ls_weighting_details 'calc w=1/[\s^2^(Fo^2^)+(0.0536P)^2^+1.4166P] where P=(Fo^2^+2Fc^2^)/3'
_refine_ls_weighting_scheme calc
_refine_ls_wR_factor_gt 0.0888
_refine_ls_wR_factor_ref 0.1025
_reflns_number_gt 2103
_reflns_number_total 2373
_reflns_threshold_expression I>2\s(I)
_cod_data_source_file fl2318.cif
_cod_data_source_block I
_cod_database_code 2227452
_cod_database_fobs_code 2227452

loop_
_symmetry_equiv_pos_as_xyz
'x, y, z'
'-x+1/2, -y, z+1/2'
'x+1/2, -y+1/2, -z'
'-x, y+1/2, -z+1/2'
'-x, -y, -z'
'x-1/2, y, -z-1/2'
'-x-1/2, y-1/2, z'
'x, -y-1/2, z-1/2'

loop_
_atom_site_type_symbol
_atom_site_label
_atom_site_fract_x
_atom_site_fract_y
_atom_site_fract_z
_atom_site_U_iso_or_equiv
_atom_site_adp_type
_atom_site_calc_flag
_atom_site_refinement_flags
_atom_site_occupancy
_atom_site_disorder_assembly
_atom_site_disorder_group
S S 0.45913(4) 0.21136(4) 0.376497(16) 0.01994(17) Uani d . 1 . .
O O1 0.59274(13) 0.21818(13) 0.37730(5) 0.0254(3) Uani d . 1 . .
O O2 0.40093(12) 0.07918(13) 0.38690(5) 0.0263(3) Uani d . 1 . .
N N3 0.40614(15) 0.31297(15) 0.42568(6) 0.0221(3) Uani d . 1 . .
H H3N 0.340(2) 0.283(2) 0.4404(9) 0.026 Uiso d . 1 . .
C C1 0.42548(17) 0.45781(18) 0.42714(7) 0.0217(4) Uani d . 1 . .
C C2 0.34037(17) 0.53944(18) 0.45771(7) 0.0214(4) Uani d . 1 . .
N N1 0.34155(15) 0.67589(16) 0.45622(6) 0.0258(4) Uani d . 1 . .
C C3 0.43419(19) 0.7358(2) 0.42669(8) 0.0299(4) Uani d . 1 . .
H H3 0.4377 0.8347 0.4239 0.036 Uiso calc R 1 . .
C C4 0.52204(19) 0.6575(2) 0.40095(9) 0.0321(5) Uani d . 1 . .
H H4 0.5885 0.7035 0.3828 0.039 Uiso calc R 1 . .
N N2 0.51757(14) 0.51529(17) 0.40040(7) 0.0272(4) Uani d . 1 . .
O O3 0.25850(12) 0.46696(12) 0.48767(5) 0.0255(3) Uani d . 1 . .
C C5 0.1764(2) 0.5454(2) 0.52249(8) 0.0326(5) Uani d . 1 . .
H H51 0.1171(12) 0.5941(15) 0.5008(3) 0.049 Uiso calc R 1 . .
H H52 0.2235(7) 0.6108(14) 0.5432(5) 0.049 Uiso calc R 1 . .
H H53 0.1343(12) 0.4832(9) 0.5465(5) 0.049 Uiso calc R 1 . .
C C6 0.40661(16) 0.27630(17) 0.31414(7) 0.0209(4) Uani d . 1 . .
C C7 0.47006(16) 0.3858(2) 0.28819(8) 0.0242(4) Uani d . 1 . .
H H7 0.5409 0.4267 0.3049 0.029 Uiso calc R 1 . .
C C8 0.42941(17) 0.43368(19) 0.23848(7) 0.0252(4) Uani d . 1 . .
H H8 0.4723 0.5083 0.2212 0.030 Uiso calc R 1 . .
C C9 0.32573(16) 0.37426(18) 0.21290(7) 0.0230(4) Uani d . 1 . .
C C10 0.26457(17) 0.2631(2) 0.23915(7) 0.0262(4) Uani d . 1 . .
H H10 0.1953 0.2201 0.2220 0.031 Uiso calc R 1 . .
C C11 0.30361(17) 0.21565(18) 0.28935(8) 0.0250(4) Uani d . 1 . .
H H11 0.2603 0.1418 0.3069 0.030 Uiso calc R 1 . .
N N4 0.28793(16) 0.42195(19) 0.16322(6) 0.0282(4) Uani d . 1 . .
H H41 0.321(2) 0.501(3) 0.1502(10) 0.034 Uiso d . 1 . .
H H42 0.219(2) 0.387(2) 0.1469(10) 0.034 Uiso d . 1 . .

loop_
_atom_site_aniso_label
_atom_site_aniso_U_11
_atom_site_aniso_U_22
_atom_site_aniso_U_33
_atom_site_aniso_U_12
_atom_site_aniso_U_13
_atom_site_aniso_U_23
S 0.0234(3) 0.0165(2) 0.0200(2) 0.00331(15) 0.00297(15) 0.00145(15)
O1 0.0264(7) 0.0259(7) 0.0240(7) 0.0062(5) 0.0027(5) 0.0034(5)
O2 0.0363(8) 0.0165(6) 0.0262(6) 0.0009(5) 0.0048(6) 0.0012(5)
N3 0.0267(8) 0.0169(7) 0.0225(7) -0.0006(6) 0.0063(6) -0.0002(6)
C1 0.0259(9) 0.0183(8) 0.0209(8) -0.0016(7) -0.0015(7) 0.0012(7)
C2 0.0265(9) 0.0189(8) 0.0189(8) -0.0013(7) -0.0027(7) 0.0007(7)
N1 0.0320(8) 0.0175(7) 0.0278(8) -0.0020(6) -0.0023(6) -0.0015(6)
C3 0.0345(10) 0.0197(9) 0.0353(10) -0.0051(8) -0.0028(8) -0.0001(8)
C4 0.0319(10) 0.0261(10) 0.0385(11) -0.0091(8) 0.0046(8) 0.0001(9)
N2 0.0278(8) 0.0221(8) 0.0316(9) -0.0051(6) 0.0046(7) -0.0007(7)
O3 0.0325(7) 0.0194(6) 0.0244(6) 0.0011(5) 0.0081(5) -0.0001(5)
C5 0.0431(12) 0.0291(10) 0.0255(9) 0.0060(9) 0.0122(9) -0.0003(8)
C6 0.0233(9) 0.0178(8) 0.0216(9) 0.0022(6) 0.0021(7) 0.0015(7)
C7 0.0220(9) 0.0251(9) 0.0255(9) -0.0018(7) -0.0018(7) 0.0021(8)
C8 0.0249(9) 0.0249(9) 0.0258(9) -0.0021(7) 0.0008(7) 0.0048(8)
C9 0.0241(9) 0.0228(9) 0.0222(8) 0.0029(7) 0.0010(7) -0.0001(7)
C10 0.0255(9) 0.0246(9) 0.0285(9) -0.0037(8) -0.0027(8) -0.0002(8)
C11 0.0263(9) 0.0205(9) 0.0282(9) -0.0013(7) 0.0019(7) 0.0027(7)
N4 0.0276(8) 0.0325(9) 0.0247(8) -0.0050(7) -0.0044(7) 0.0057(7)

loop_
_atom_type_symbol
_atom_type_description
_atom_type_scat_dispersion_real
_atom_type_scat_dispersion_imag
_atom_type_scat_source
C C 0.0181 0.0091 'International Tables Vol C Tables 4.2.6.8 and 6.1.1.4'
H H 0.0000 0.0000 'International Tables Vol C Tables 4.2.6.8 and 6.1.1.4'
N N 0.0311 0.0180 'International Tables Vol C Tables 4.2.6.8 and 6.1.1.4'
O O 0.0492 0.0322 'International Tables Vol C Tables 4.2.6.8 and 6.1.1.4'
S S 0.3331 0.5567 'International Tables Vol C Tables 4.2.6.8 and 6.1.1.4'

loop_
_geom_angle_atom_site_label_1
_geom_angle_atom_site_label_2
_geom_angle_atom_site_label_3
_geom_angle_site_symmetry_1
_geom_angle_site_symmetry_3
_geom_angle
_geom_angle_publ_flag
O2 S O1 . . 118.28(8) ?
O2 S N3 . . 103.76(8) ?
O1 S N3 . . 107.94(8) ?
O2 S C6 . . 109.19(8) ?
O1 S C6 . . 108.60(8) ?
N3 S C6 . . 108.68(8) ?
C1 N3 S . . 123.30(13) ?
C1 N3 H3N . . 116.6(15) ?
S N3 H3N . . 113.7(15) ?
N2 C1 N3 . . 120.97(16) ?
N2 C1 C2 . . 121.51(16) ?
N3 C1 C2 . . 117.51(16) ?
N1 C2 O3 . . 122.59(16) ?
N1 C2 C1 . . 121.94(17) ?
O3 C2 C1 . . 115.46(15) ?
C2 N1 C3 . . 116.31(17) ?
N1 C3 C4 . . 121.68(18) ?
N1 C3 H3 . . 119.2 ?
C4 C3 H3 . . 119.2 ?
N2 C4 C3 . . 121.98(18) ?
N2 C4 H4 . . 119.0 ?
C3 C4 H4 . . 119.0 ?
C1 N2 C4 . . 116.19(17) ?
C2 O3 C5 . . 117.34(14) ?
O3 C5 H51 . . 109.5 ?
O3 C5 H52 . . 109.5 ?
H51 C5 H52 . . 109.5 ?
O3 C5 H53 . . 109.5 ?
H51 C5 H53 . . 109.5 ?
H52 C5 H53 . . 109.5 ?
C11 C6 C7 . . 120.01(16) ?
C11 C6 S . . 119.54(13) ?
C7 C6 S . . 120.41(14) ?
C8 C7 C6 . . 119.81(17) ?
C8 C7 H7 . . 120.1 ?
C6 C7 H7 . . 120.1 ?
C7 C8 C9 . . 121.07(17) ?
C7 C8 H8 . . 119.5 ?
C9 C8 H8 . . 119.5 ?
N4 C9 C8 . . 120.18(17) ?
N4 C9 C10 . . 121.54(17) ?
C8 C9 C10 . . 118.27(16) ?
C11 C10 C9 . . 121.07(17) ?
C11 C10 H10 . . 119.5 ?
C9 C10 H10 . . 119.5 ?
C10 C11 C6 . . 119.76(17) ?
C10 C11 H11 . . 120.1 ?
C6 C11 H11 . . 120.1 ?
C9 N4 H41 . . 118.9(15) ?
C9 N4 H42 . . 121.1(15) ?
H41 N4 H42 . . 118(2) ?

loop_
_geom_bond_atom_site_label_1
_geom_bond_atom_site_label_2
_geom_bond_site_symmetry_2
_geom_bond_distance
_geom_bond_publ_flag
S O2 . 1.4338(13) ?
S O1 . 1.4392(14) ?
S N3 . 1.6519(15) ?
S C6 . 1.7466(17) ?
N3 C1 . 1.401(2) ?
N3 H3N . 0.85(2) ?
C1 N2 . 1.310(2) ?
C1 C2 . 1.418(3) ?
C2 N1 . 1.306(2) ?
C2 O3 . 1.341(2) ?
N1 C3 . 1.359(3) ?
C3 C4 . 1.361(3) ?
C3 H3 . 0.9500 ?
C4 N2 . 1.361(3) ?
C4 H4 . 0.9500 ?
O3 C5 . 1.440(2) ?
C5 H51 . 0.9522 ?
C5 H52 . 0.9522 ?
C5 H53 . 0.9522 ?
C6 C11 . 1.391(3) ?
C6 C7 . 1.403(3) ?
C7 C8 . 1.375(3) ?
C7 H7 . 0.9500 ?
C8 C9 . 1.401(3) ?
C8 H8 . 0.9500 ?
C9 N4 . 1.365(2) ?
C9 C10 . 1.407(3) ?
C10 C11 . 1.379(3) ?
C10 H10 . 0.9500 ?
C11 H11 . 0.9500 ?
N4 H41 . 0.90(3) ?
N4 H42 . 0.91(3) ?

loop_
_geom_hbond_atom_site_label_D
_geom_hbond_atom_site_label_H
_geom_hbond_atom_site_label_A
_geom_hbond_site_symmetry_A
_geom_hbond_distance_DH
_geom_hbond_distance_HA
_geom_hbond_distance_DA
_geom_hbond_angle_DHA
N3 H3N N1 7_655 0.85(2) 2.24(2) 3.063(2) 164(2)
N4 H42 O1 6_556 0.91(3) 2.19(3) 3.033(2) 154(2)
N4 H41 O1 4_655 0.90(3) 2.37(3) 3.266(2) 176(2)

loop_
_geom_torsion_atom_site_label_1
_geom_torsion_atom_site_label_2
_geom_torsion_atom_site_label_3
_geom_torsion_atom_site_label_4
_geom_torsion_site_symmetry_1
_geom_torsion_site_symmetry_2
_geom_torsion_site_symmetry_3
_geom_torsion_site_symmetry_4
_geom_torsion
_geom_torsion_publ_flag
O2 S N3 C1 . . . . -170.84(15) ?
O1 S N3 C1 . . . . 62.86(16) ?
C6 S N3 C1 . . . . -54.74(17) ?
S N3 C1 N2 . . . . -22.2(2) ?
S N3 C1 C2 . . . . 156.57(13) ?
N2 C1 C2 N1 . . . . 7.2(3) ?
N3 C1 C2 N1 . . . . -171.57(16) ?
N2 C1 C2 O3 . . . . -173.32(16) ?
N3 C1 C2 O3 . . . . 7.9(2) ?
O3 C2 N1 C3 . . . . 176.25(16) ?
C1 C2 N1 C3 . . . . -4.4(3) ?
C2 N1 C3 C4 . . . . -1.1(3) ?
N1 C3 C4 N2 . . . . 4.3(3) ?
N3 C1 N2 C4 . . . . 174.85(17) ?
C2 C1 N2 C4 . . . . -3.9(3) ?
C3 C4 N2 C1 . . . . -1.5(3) ?
N1 C2 O3 C5 . . . . -5.1(2) ?
C1 C2 O3 C5 . . . . 175.49(16) ?
O2 S C6 C11 . . . . 13.30(17) ?
O1 S C6 C11 . . . . 143.57(14) ?
N3 S C6 C11 . . . . -99.25(15) ?
O2 S C6 C7 . . . . -164.57(14) ?
O1 S C6 C7 . . . . -34.30(17) ?
N3 S C6 C7 . . . . 82.88(16) ?
C11 C6 C7 C8 . . . . 0.6(3) ?
S C6 C7 C8 . . . . 178.47(14) ?
C6 C7 C8 C9 . . . . -0.5(3) ?
C7 C8 C9 N4 . . . . -179.05(17) ?
C7 C8 C9 C10 . . . . -0.5(3) ?
N4 C9 C10 C11 . . . . 179.95(17) ?
C8 C9 C10 C11 . . . . 1.5(3) ?
C9 C10 C11 C6 . . . . -1.3(3) ?
C7 C6 C11 C10 . . . . 0.3(3) ?
S C6 C11 C10 . . . . -177.59(14) ?

loop_
_cod_related_entry_id
_cod_related_entry_database
_cod_related_entry_code
1 ChemSpider 8695
